data_2227358
loop_
_publ_author_name
'Xu, Feng'
'Yang, Zhenzhen'
'Jiang, Junrong'
'Shi, Lei'

_publ_section_title
;
 1-[3-(4-Chlorophenyl)-6-methyl-1,6-dihydro-1,2,4,5-tetrazin-1-yl]ethanone
;
_journal_coeditor_code CV2768
_journal_issue 10
_journal_name_full 'Acta Crystallographica Section E'
_journal_page_first o2651
_journal_paper_doi 10.1107/S1600536810037839
_journal_volume 66
_journal_year 2010
_chemical_formula_iupac 'C11 H11 Cl N4 O'
_chemical_formula_moiety 'C11 H11 Cl N4 O'
_chemical_formula_sum 'C11 H11 Cl N4 O'
_chemical_formula_weight 250.69
_chemical_name_systematic
;
1-[3-(4-Chlorophenyl)-6-methyl-1,6-dihydro-1,2,4,5-tetrazin-1-yl]ethanone
;
_space_group_IT_number 61
_symmetry_cell_setting orthorhombic
_symmetry_space_group_name_Hall '-P 2ac 2ab'
_symmetry_space_group_name_H-M 'P b c a'
_atom_sites_solution_hydrogens geom
_atom_sites_solution_primary direct
_atom_sites_solution_secondary difmap
_audit_creation_method SHELXL-97
_cell_angle_alpha 90.00
_cell_angle_beta 90.00
_cell_angle_gamma 90.00
_cell_formula_units_Z 8
_cell_length_a 15.165(3)
_cell_length_b 8.0452(15)
_cell_length_c 19.349(4)
_cell_measurement_reflns_used 6560
_cell_measurement_temperature 93(2)
_cell_measurement_theta_max 27.49
_cell_measurement_theta_min 3.05
_cell_volume 2360.7(8)
_computing_cell_refinement 'CrystalClear (Rigaku/MSC, 2008)'
_computing_data_collection 'CrystalClear (Rigaku/MSC, 2008)'
_computing_data_reduction 'CrystalClear (Rigaku/MSC, 2008)'
_computing_molecular_graphics 'PLATON (Spek, 2009)'
_computing_publication_material 'SHELXL97 (Sheldrick, 2008)'
_computing_structure_refinement 'SHELXL97 (Sheldrick, 2008)'
_computing_structure_solution 'SHELXS97 (Sheldrick, 2008)'
_diffrn_ambient_temperature 93(2)
_diffrn_detector_area_resol_mean 28.5714
_diffrn_measured_fraction_theta_full 0.997
_diffrn_measured_fraction_theta_max 0.997
_diffrn_measurement_device_type 'Rigaku AFC10/Saturn724+'
_diffrn_measurement_method 'phi and omega scans'
_diffrn_radiation_monochromator graphite
_diffrn_radiation_source 'Rotating Anode'
_diffrn_radiation_type MoK\a
_diffrn_radiation_wavelength 0.71073
_diffrn_reflns_av_R_equivalents 0.0379
_diffrn_reflns_av_sigmaI/netI 0.0242
_diffrn_reflns_limit_h_max 19
_diffrn_reflns_limit_h_min -15
_diffrn_reflns_limit_k_max 10
_diffrn_reflns_limit_k_min -7
_diffrn_reflns_limit_l_max 25
_diffrn_reflns_limit_l_min -25
_diffrn_reflns_number 17617
_diffrn_reflns_theta_full 27.48
_diffrn_reflns_theta_max 27.48
_diffrn_reflns_theta_min 3.41
_diffrn_standards_decay_% 0
_diffrn_standards_interval_count 0
_diffrn_standards_interval_time 0
_diffrn_standards_number 0
_exptl_absorpt_coefficient_mu 0.313
_exptl_absorpt_correction_type none
_exptl_crystal_colour orange
_exptl_crystal_density_diffrn 1.411
_exptl_crystal_density_method 'not measured'
_exptl_crystal_description block
_exptl_crystal_F_000 1040
_exptl_crystal_size_max 0.47
_exptl_crystal_size_mid 0.40
_exptl_crystal_size_min 0.37
_refine_diff_density_max 0.283
_refine_diff_density_min -0.226
_refine_ls_extinction_method none
_refine_ls_goodness_of_fit_ref 1.012
_refine_ls_hydrogen_treatment constr
_refine_ls_matrix_type full
_refine_ls_number_parameters 156
_refine_ls_number_reflns 2705
_refine_ls_number_restraints 0
_refine_ls_restrained_S_all 1.012
_refine_ls_R_factor_all 0.0523
_refine_ls_R_factor_gt 0.0488
_refine_ls_shift/su_max 0.001
_refine_ls_shift/su_mean 0.000
_refine_ls_structure_factor_coef Fsqd
_refine_ls_weighting_details 'calc w=1/[\s^2^(Fo^2^)+(0.1P)^2^+1.56P] where P=(Fo^2^+2Fc^2^)/3'
_refine_ls_weighting_scheme calc
_refine_ls_wR_factor_gt 0.1478
_refine_ls_wR_factor_ref 0.1515
_reflns_number_gt 2599
_reflns_number_total 2705
_reflns_threshold_expression >2sigma(I)
_cod_data_source_file cv2768.cif
_cod_data_source_block I
_cod_database_code 2227358
_cod_database_fobs_code 2227358

loop_
_symmetry_equiv_pos_as_xyz
'x, y, z'
'-x+1/2, -y, z+1/2'
'-x, y+1/2, -z+1/2'
'x+1/2, -y+1/2, -z'
'-x, -y, -z'
'x-1/2, y, -z-1/2'
'x, -y-1/2, z-1/2'
'-x-1/2, y-1/2, z'

loop_
_atom_site_type_symbol
_atom_site_label
_atom_site_fract_x
_atom_site_fract_y
_atom_site_fract_z
_atom_site_U_iso_or_equiv
_atom_site_adp_type
_atom_site_calc_flag
_atom_site_refinement_flags
_atom_site_occupancy
_atom_site_disorder_assembly
_atom_site_disorder_group
Cl Cl1 0.92289(3) 0.63612(7) 0.27240(2) 0.02638(19) Uani d . 1 . .
O O1 0.28242(9) 0.51349(19) 0.42261(8) 0.0260(4) Uani d . 1 . .
N N1 0.42522(10) 0.5869(2) 0.41004(8) 0.0165(3) Uani d . 1 . .
N N2 0.50513(10) 0.5506(2) 0.38219(8) 0.0167(3) Uani d . 1 . .
N N3 0.56159(11) 0.7128(2) 0.47435(8) 0.0191(4) Uani d . 1 . .
N N4 0.48695(11) 0.7527(2) 0.49690(9) 0.0203(4) Uani d . 1 . .
C C1 0.73156(13) 0.6887(3) 0.41229(10) 0.0226(4) Uani d . 1 . .
H H1 0.7261 0.7262 0.4586 0.027 Uiso calc R 1 . .
C C2 0.81377(13) 0.6872(3) 0.38052(10) 0.0234(4) Uani d . 1 . .
H H2 0.8647 0.7229 0.4050 0.028 Uiso calc R 1 . .
C C3 0.82041(13) 0.6332(2) 0.31290(10) 0.0194(4) Uani d . 1 . .
C C4 0.74733(13) 0.5800(3) 0.27600(9) 0.0202(4) Uani d . 1 . .
H H4 0.7531 0.5428 0.2296 0.024 Uiso calc R 1 . .
C C5 0.66569(13) 0.5822(3) 0.30804(10) 0.0200(4) Uani d . 1 . .
H H5 0.6149 0.5472 0.2832 0.024 Uiso calc R 1 . .
C C6 0.65710(12) 0.6353(2) 0.37632(10) 0.0168(4) Uani d . 1 . .
C C7 0.56927(13) 0.6386(2) 0.40816(10) 0.0164(4) Uani d . 1 . .
C C8 0.41462(13) 0.7456(2) 0.44422(10) 0.0184(4) Uani d . 1 . .
H H8 0.3564 0.7475 0.4685 0.022 Uiso calc R 1 . .
C C9 0.42014(14) 0.8936(3) 0.39576(12) 0.0251(5) Uani d . 1 . .
H H9A 0.4757 0.8890 0.3699 0.030 Uiso calc R 1 . .
H H9B 0.4179 0.9966 0.4227 0.030 Uiso calc R 1 . .
H H9C 0.3705 0.8906 0.3634 0.030 Uiso calc R 1 . .
C C10 0.35516(13) 0.4761(2) 0.40099(10) 0.0192(4) Uani d . 1 . .
C C11 0.37533(13) 0.3182(2) 0.36325(11) 0.0217(4) Uani d . 1 . .
H H11A 0.3268 0.2393 0.3697 0.026 Uiso calc R 1 . .
H H11B 0.4300 0.2700 0.3814 0.026 Uiso calc R 1 . .
H H11C 0.3825 0.3418 0.3139 0.026 Uiso calc R 1 . .

loop_
_atom_site_aniso_label
_atom_site_aniso_U_11
_atom_site_aniso_U_22
_atom_site_aniso_U_33
_atom_site_aniso_U_12
_atom_site_aniso_U_13
_atom_site_aniso_U_23
Cl1 0.0169(3) 0.0416(4) 0.0206(3) -0.00189(19) 0.00381(16) -0.00357(19)
O1 0.0156(7) 0.0260(8) 0.0363(8) -0.0012(6) 0.0001(6) 0.0006(6)
N1 0.0153(8) 0.0168(8) 0.0175(8) 0.0002(6) 0.0009(6) 0.0000(6)
N2 0.0153(8) 0.0174(8) 0.0174(8) 0.0010(6) 0.0005(6) 0.0019(6)
N3 0.0181(8) 0.0232(9) 0.0158(8) -0.0004(6) 0.0016(6) -0.0013(6)
N4 0.0195(8) 0.0231(8) 0.0184(8) -0.0015(7) 0.0008(6) -0.0024(6)
C1 0.0195(10) 0.0334(11) 0.0148(8) -0.0025(8) 0.0011(7) -0.0034(8)
C2 0.0161(9) 0.0357(12) 0.0186(9) -0.0050(8) -0.0018(7) -0.0049(8)
C3 0.0158(9) 0.0237(10) 0.0186(9) 0.0000(7) 0.0024(7) 0.0008(7)
C4 0.0200(10) 0.0251(10) 0.0153(8) 0.0012(8) 0.0005(7) -0.0035(7)
C5 0.0178(9) 0.0247(10) 0.0175(9) -0.0008(8) -0.0015(7) -0.0027(7)
C6 0.0163(9) 0.0170(9) 0.0172(9) -0.0010(7) 0.0002(7) 0.0005(6)
C7 0.0170(10) 0.0172(9) 0.0150(9) 0.0015(7) -0.0008(6) 0.0004(6)
C8 0.0178(9) 0.0191(9) 0.0184(9) 0.0024(7) 0.0010(7) -0.0025(7)
C9 0.0264(11) 0.0180(10) 0.0309(11) 0.0030(8) -0.0019(8) 0.0014(8)
C10 0.0174(9) 0.0205(10) 0.0198(9) -0.0011(7) -0.0027(7) 0.0042(7)
C11 0.0208(10) 0.0182(9) 0.0263(10) -0.0036(8) -0.0034(7) 0.0007(7)

loop_
_atom_type_symbol
_atom_type_description
_atom_type_scat_dispersion_real
_atom_type_scat_dispersion_imag
_atom_type_scat_source
C C 0.0033 0.0016 'International Tables Vol C Tables 4.2.6.8 and 6.1.1.4'
H H 0.0000 0.0000 'International Tables Vol C Tables 4.2.6.8 and 6.1.1.4'
N N 0.0061 0.0033 'International Tables Vol C Tables 4.2.6.8 and 6.1.1.4'
O O 0.0106 0.0060 'International Tables Vol C Tables 4.2.6.8 and 6.1.1.4'
Cl Cl 0.1484 0.1585 'International Tables Vol C Tables 4.2.6.8 and 6.1.1.4'

loop_
_geom_angle_atom_site_label_1
_geom_angle_atom_site_label_2
_geom_angle_atom_site_label_3
_geom_angle_site_symmetry_1
_geom_angle_site_symmetry_3
_geom_angle
_geom_angle_publ_flag
N2 N1 C10 . . 119.42(16) ?
N2 N1 C8 . . 118.06(15) ?
C10 N1 C8 . . 122.38(16) ?
C7 N2 N1 . . 113.33(16) ?
N4 N3 C7 . . 119.73(16) ?
N3 N4 C8 . . 114.46(16) ?
C2 C1 C6 . . 120.20(17) ?
C2 C1 H1 . . 119.9 ?
C6 C1 H1 . . 119.9 ?
C3 C2 C1 . . 119.11(18) ?
C3 C2 H2 . . 120.4 ?
C1 C2 H2 . . 120.4 ?
C2 C3 C4 . . 121.77(18) ?
C2 C3 Cl1 . . 119.14(15) ?
C4 C3 Cl1 . . 119.08(15) ?
C5 C4 C3 . . 118.70(17) ?
C5 C4 H4 . . 120.7 ?
C3 C4 H4 . . 120.7 ?
C4 C5 C6 . . 120.77(18) ?
C4 C5 H5 . . 119.6 ?
C6 C5 H5 . . 119.6 ?
C1 C6 C5 . . 119.45(17) ?
C1 C6 C7 . . 121.32(17) ?
C5 C6 C7 . . 119.21(17) ?
N2 C7 N3 . . 121.02(17) ?
N2 C7 C6 . . 120.36(17) ?
N3 C7 C6 . . 117.48(16) ?
N1 C8 N4 . . 105.26(15) ?
N1 C8 C9 . . 113.80(16) ?
N4 C8 C9 . . 110.49(16) ?
N1 C8 H8 . . 109.1 ?
N4 C8 H8 . . 109.1 ?
C9 C8 H8 . . 109.1 ?
C8 C9 H9A . . 109.5 ?
C8 C9 H9B . . 109.5 ?
H9A C9 H9B . . 109.5 ?
C8 C9 H9C . . 109.5 ?
H9A C9 H9C . . 109.5 ?
H9B C9 H9C . . 109.5 ?
O1 C10 N1 . . 119.20(18) ?
O1 C10 C11 . . 124.23(18) ?
N1 C10 C11 . . 116.56(17) ?
C10 C11 H11A . . 109.5 ?
C10 C11 H11B . . 109.5 ?
H11A C11 H11B . . 109.5 ?
C10 C11 H11C . . 109.5 ?
H11A C11 H11C . . 109.5 ?
H11B C11 H11C . . 109.5 ?

loop_
_geom_bond_atom_site_label_1
_geom_bond_atom_site_label_2
_geom_bond_site_symmetry_2
_geom_bond_distance
_geom_bond_publ_flag
Cl1 C3 . 1.741(2) ?
O1 C10 . 1.218(2) ?
N1 N2 . 1.358(2) ?
N1 C10 . 1.398(3) ?
N1 C8 . 1.447(2) ?
N2 C7 . 1.304(2) ?
N3 N4 . 1.255(2) ?
N3 C7 . 1.418(2) ?
N4 C8 . 1.499(2) ?
C1 C2 . 1.390(3) ?
C1 C6 . 1.394(3) ?
C1 H1 . 0.9500 ?
C2 C3 . 1.382(3) ?
C2 H2 . 0.9500 ?
C3 C4 . 1.386(3) ?
C4 C5 . 1.385(3) ?
C4 H4 . 0.9500 ?
C5 C6 . 1.395(3) ?
C5 H5 . 0.9500 ?
C6 C7 . 1.468(3) ?
C8 C9 . 1.518(3) ?
C8 H8 . 1.0000 ?
C9 H9A . 0.9800 ?
C9 H9B . 0.9800 ?
C9 H9C . 0.9800 ?
C10 C11 . 1.497(3) ?
C11 H11A . 0.9800 ?
C11 H11B . 0.9800 ?
C11 H11C . 0.9800 ?

loop_
_geom_torsion_atom_site_label_1
_geom_torsion_atom_site_label_2
_geom_torsion_atom_site_label_3
_geom_torsion_atom_site_label_4
_geom_torsion_site_symmetry_1
_geom_torsion_site_symmetry_2
_geom_torsion_site_symmetry_3
_geom_torsion_site_symmetry_4
_geom_torsion
_geom_torsion_publ_flag
C10 N1 N2 C7 . . . . -163.54(16) ?
C8 N1 N2 C7 . . . . 20.6(2) ?
C7 N3 N4 C8 . . . . -11.1(3) ?
C6 C1 C2 C3 . . . . 0.4(3) ?
C1 C2 C3 C4 . . . . -0.2(3) ?
C1 C2 C3 Cl1 . . . . 178.44(17) ?
C2 C3 C4 C5 . . . . 0.3(3) ?
Cl1 C3 C4 C5 . . . . -178.33(16) ?
C3 C4 C5 C6 . . . . -0.6(3) ?
C2 C1 C6 C5 . . . . -0.7(3) ?
C2 C1 C6 C7 . . . . -178.79(19) ?
C4 C5 C6 C1 . . . . 0.8(3) ?
C4 C5 C6 C7 . . . . 178.96(19) ?
N1 N2 C7 N3 . . . . 22.6(2) ?
N1 N2 C7 C6 . . . . -169.92(16) ?
N4 N3 C7 N2 . . . . -28.2(3) ?
N4 N3 C7 C6 . . . . 163.93(18) ?
C1 C6 C7 N2 . . . . -162.04(18) ?
C5 C6 C7 N2 . . . . 19.9(3) ?
C1 C6 C7 N3 . . . . 5.9(3) ?
C5 C6 C7 N3 . . . . -172.22(17) ?
N2 N1 C8 N4 . . . . -54.1(2) ?
C10 N1 C8 N4 . . . . 130.11(17) ?
N2 N1 C8 C9 . . . . 67.0(2) ?
C10 N1 C8 C9 . . . . -108.8(2) ?
N3 N4 C8 N1 . . . . 47.4(2) ?
N3 N4 C8 C9 . . . . -75.8(2) ?
N2 N1 C10 O1 . . . . -175.83(17) ?
C8 N1 C10 O1 . . . . -0.1(3) ?
N2 N1 C10 C11 . . . . 2.9(2) ?
C8 N1 C10 C11 . . . . 178.63(17) ?
